data_4026153
loop_
_publ_author_name
'Claudio Curti'
'Lucia Battistini'
'Beatrice Ranieri'
'Giorgio Pelosi'
'Gloria Rassu'
'Giovanni Casiraghi'
'Franca Zanardi'

_publ_section_title
;
 anti-Selective, Catalytic Asymmetric Vinylogous Mukaiyama Mannich
 Reactions of Pyrrole-Based Silyl Dienolates with N-Aryl Aldimines
;
_journal_name_full 'Journal of Organic Chemistry'
_journal_page_first 2248
_journal_page_last 2252
_journal_paper_doi 10.1021/jo1021234
_journal_volume 76
_journal_year 2011
_chemical_formula_sum 'C23 H26 N2 O4'
_chemical_formula_weight 394.46
_chemical_name_systematic
;
(R)-5-(N-tert-Butoxycarbonyl)-[(S)-(2-methoxyphenylamino)-
(phenyl)methyl]-1H-pirrol-2(5H)one
;
_space_group_IT_number 61
_symmetry_cell_setting orthorhombic
_symmetry_space_group_name_Hall '-P 2ac 2ab'
_symmetry_space_group_name_H-M 'P b c a'
_atom_sites_solution_hydrogens geom
_atom_sites_solution_primary direct
_atom_sites_solution_secondary difmap
_audit_creation_method SHELXL-97
_cell_angle_alpha 90.00
_cell_angle_beta 90.00
_cell_angle_gamma 90.00
_cell_formula_units_Z 8
_cell_length_a 12.7109(7)
_cell_length_b 17.8216(10)
_cell_length_c 19.5965(11)
_cell_measurement_temperature 293(2)
_cell_volume 4439.2(4)
_computing_structure_refinement 'SHELXL-97 (Sheldrick, 1997)'
_computing_structure_solution 'SHELXS-97 (Sheldrick, 1990)'
_diffrn_ambient_temperature 293(2)
_diffrn_measured_fraction_theta_full 0.997
_diffrn_measured_fraction_theta_max 0.997
_diffrn_radiation_monochromator graphite
_diffrn_radiation_source 'fine-focus sealed tube'
_diffrn_radiation_type MoK\a
_diffrn_radiation_wavelength 0.71073
_diffrn_reflns_av_R_equivalents 0.0485
_diffrn_reflns_av_sigmaI/netI 0.0357
_diffrn_reflns_limit_h_max 16
_diffrn_reflns_limit_h_min -16
_diffrn_reflns_limit_k_max 23
_diffrn_reflns_limit_k_min -22
_diffrn_reflns_limit_l_max 24
_diffrn_reflns_limit_l_min -25
_diffrn_reflns_number 37759
_diffrn_reflns_theta_full 27.58
_diffrn_reflns_theta_max 27.58
_diffrn_reflns_theta_min 2.08
_exptl_absorpt_coefficient_mu 0.081
_exptl_absorpt_correction_T_max 0.999
_exptl_absorpt_correction_T_min 0.618
_exptl_absorpt_correction_type multi-scan
_exptl_absorpt_process_details 'Bruker AXS SADABS (1999)'
_exptl_crystal_density_diffrn 1.180
_exptl_crystal_F_000 1680
_exptl_crystal_size_max 0.6
_exptl_crystal_size_mid 0.4
_exptl_crystal_size_min 0.3
_refine_diff_density_max 0.274
_refine_diff_density_min -0.177
_refine_diff_density_rms 0.034
_refine_ls_extinction_method none
_refine_ls_goodness_of_fit_ref 0.822
_refine_ls_hydrogen_treatment mixed
_refine_ls_matrix_type full
_refine_ls_number_parameters 274
_refine_ls_number_reflns 5126
_refine_ls_number_restraints 0
_refine_ls_restrained_S_all 0.822
_refine_ls_R_factor_all 0.1137
_refine_ls_R_factor_gt 0.0510
_refine_ls_shift/su_max 0.000
_refine_ls_shift/su_mean 0.000
_refine_ls_structure_factor_coef Fsqd
_refine_ls_weighting_details 'calc w=1/[\s^2^(Fo^2^)+(0.1226P)^2^+0.0000P] where P=(Fo^2^+2Fc^2^)/3'
_refine_ls_weighting_scheme calc
_refine_ls_wR_factor_gt 0.1518
_refine_ls_wR_factor_ref 0.1872
_reflns_number_gt 2232
_reflns_number_total 5126
_reflns_threshold_expression >2sigma(I)
_cod_data_source_file jo1021234_si_002.cif
_cod_data_source_block shelxl
_cod_database_code 4026153

loop_
_symmetry_equiv_pos_as_xyz
'x, y, z'
'-x+1/2, -y, z+1/2'
'x+1/2, -y+1/2, -z'
'-x, y+1/2, -z+1/2'
'-x, -y, -z'
'x-1/2, y, -z-1/2'
'-x-1/2, y-1/2, z'
'x, -y-1/2, z-1/2'

loop_
_atom_site_label
_atom_site_type_symbol
_atom_site_fract_x
_atom_site_fract_y
_atom_site_fract_z
_atom_site_U_iso_or_equiv
_atom_site_adp_type
_atom_site_occupancy
_atom_site_symmetry_multiplicity
_atom_site_calc_flag
_atom_site_refinement_flags
C1 C 0.40884(15) -0.04831(13) 0.22156(10) 0.0663(5) Uani 1 1 d .
C2 C 0.31520(16) -0.00695(14) 0.23990(12) 0.0802(7) Uani 1 1 d .
H5 H 0.3151 0.0401 0.2605 0.096 Uiso 1 1 calc R
C3 C 0.23069(15) -0.04472(14) 0.22360(10) 0.0730(6) Uani 1 1 d .
H6 H 0.1624 -0.0284 0.2320 0.088 Uiso 1 1 calc R
C4 C 0.25723(14) -0.11652(12) 0.19012(10) 0.0573(5) Uani 1 1 d .
C5 C 0.21494(15) -0.12223(12) 0.11665(10) 0.0580(5) Uani 1 1 d .
C6 C 0.09551(15) -0.12639(11) 0.11594(10) 0.0616(5) Uani 1 1 d .
C7 C 0.04566(19) -0.18931(15) 0.13994(13) 0.0890(7) Uani 1 1 d .
H001 H 0.0854 -0.2295 0.1558 0.107 Uiso 1 1 calc R
C8 C -0.0642(3) -0.1938(2) 0.14094(16) 0.1193(11) Uani 1 1 d .
H017 H -0.0970 -0.2367 0.1576 0.143 Uiso 1 1 calc R
C9 C -0.1230(2) -0.1354(3) 0.11761(18) 0.1222(12) Uani 1 1 d .
H020 H -0.1960 -0.1384 0.1182 0.147 Uiso 1 1 calc R
C10 C -0.0753(2) -0.0732(2) 0.09356(15) 0.1060(9) Uani 1 1 d .
H021 H -0.1156 -0.0334 0.0776 0.127 Uiso 1 1 calc R
C11 C 0.03343(18) -0.06827(14) 0.09252(12) 0.0799(6) Uani 1 1 d .
H008 H 0.0652 -0.0250 0.0757 0.096 Uiso 1 1 calc R
C12 C 0.28082(15) -0.06583(13) 0.00919(11) 0.0696(6) Uani 1 1 d .
C13 C 0.25129(18) -0.12573(16) -0.03073(12) 0.0861(7) Uani 1 1 d .
H015 H 0.2114 -0.1646 -0.0124 0.103 Uiso 1 1 calc R
C14 C 0.2827(3) -0.1273(2) -0.10060(15) 0.1114(10) Uani 1 1 d .
H016 H 0.2639 -0.1674 -0.1285 0.134 Uiso 1 1 calc R
C15 C 0.3408(3) -0.0695(2) -0.12594(15) 0.1102(10) Uani 1 1 d .
H018 H 0.3629 -0.0715 -0.1711 0.132 Uiso 1 1 calc R
C16 C 0.3675(2) -0.0090(2) -0.08775(16) 0.1058(10) Uani 1 1 d .
H019 H 0.4048 0.0303 -0.1075 0.127 Uiso 1 1 calc R
C17 C 0.33960(16) -0.00549(15) -0.01965(12) 0.0784(7) Uani 1 1 d .
C18 C 0.4187(3) 0.11353(18) -0.0012(2) 0.1309(12) Uani 1 1 d .
H20A H 0.4287 0.1492 0.0349 0.196 Uiso 1 1 calc R
H20B H 0.3799 0.1365 -0.0377 0.196 Uiso 1 1 calc R
H20C H 0.4860 0.0973 -0.0179 0.196 Uiso 1 1 calc R
C19 C 0.43679(18) -0.17589(12) 0.17605(10) 0.0685(6) Uani 1 1 d .
C20 C 0.4213(2) -0.30639(14) 0.13582(18) 0.1073(9) Uani 1 1 d .
C21 C 0.4765(3) -0.29009(19) 0.06972(18) 0.1368(12) Uani 1 1 d .
H13A H 0.4280 -0.2674 0.0384 0.205 Uiso 1 1 calc R
H13B H 0.5028 -0.3360 0.0506 0.205 Uiso 1 1 calc R
H13C H 0.5341 -0.2564 0.0779 0.205 Uiso 1 1 calc R
C22 C 0.3224(3) -0.35231(18) 0.1261(3) 0.190(2) Uani 1 1 d .
H11A H 0.2771 -0.3276 0.0940 0.284 Uiso 1 1 calc R
H11B H 0.2867 -0.3573 0.1690 0.284 Uiso 1 1 calc R
H11C H 0.3407 -0.4011 0.1091 0.284 Uiso 1 1 calc R
C23 C 0.4936(3) -0.3415(2) 0.1881(2) 0.1628(17) Uani 1 1 d .
H12A H 0.4553 -0.3505 0.2295 0.244 Uiso 1 1 calc R
H12B H 0.5512 -0.3081 0.1972 0.244 Uiso 1 1 calc R
H12C H 0.5203 -0.3881 0.1708 0.244 Uiso 1 1 calc R
N1 N 0.37282(11) -0.11605(9) 0.19331(8) 0.0607(4) Uani 1 1 d .
N2 N 0.25625(15) -0.06051(12) 0.07696(10) 0.0735(5) Uani 1 1 d .
O1 O 0.49974(11) -0.03012(10) 0.22840(8) 0.0884(5) Uani 1 1 d .
O2 O 0.53061(12) -0.17338(10) 0.17305(9) 0.0928(5) Uani 1 1 d .
O3 O 0.37658(12) -0.23559(8) 0.16373(9) 0.0851(5) Uani 1 1 d .
O4 O 0.36151(14) 0.05030(11) 0.02412(10) 0.1026(6) Uani 1 1 d .
H1 H 0.2317(14) -0.1565(11) 0.2145(10) 0.060(5) Uiso 1 1 d .
H2 H 0.2409(15) -0.1695(11) 0.0984(10) 0.067(6) Uiso 1 1 d .
H3 H 0.2797(17) -0.0256(13) 0.0967(11) 0.076(8) Uiso 1 1 d .

loop_
_atom_site_aniso_label
_atom_site_aniso_U_11
_atom_site_aniso_U_22
_atom_site_aniso_U_33
_atom_site_aniso_U_23
_atom_site_aniso_U_13
_atom_site_aniso_U_12
C1 0.0498(11) 0.0883(15) 0.0609(12) -0.0038(11) -0.0028(9) -0.0090(10)
C2 0.0594(13) 0.0974(17) 0.0838(15) -0.0307(13) -0.0002(11) -0.0016(12)
C3 0.0480(11) 0.1015(17) 0.0694(13) -0.0212(12) 0.0035(9) 0.0031(11)
C4 0.0464(10) 0.0681(13) 0.0574(11) 0.0003(10) 0.0039(8) -0.0080(9)
C5 0.0553(11) 0.0587(12) 0.0600(12) -0.0027(10) 0.0018(8) -0.0039(9)
C6 0.0578(12) 0.0682(13) 0.0589(11) -0.0075(10) -0.0046(9) -0.0106(10)
C7 0.0727(15) 0.0928(17) 0.1014(18) 0.0035(14) -0.0127(13) -0.0261(13)
C8 0.083(2) 0.157(3) 0.118(2) -0.001(2) -0.0078(17) -0.058(2)
C9 0.0613(17) 0.196(4) 0.109(2) -0.025(2) -0.0180(16) -0.017(2)
C10 0.0716(19) 0.136(3) 0.110(2) -0.0225(18) -0.0234(15) 0.0167(18)
C11 0.0706(15) 0.0844(16) 0.0846(15) -0.0102(12) -0.0146(11) 0.0038(12)
C12 0.0511(11) 0.0936(16) 0.0640(13) 0.0083(12) -0.0002(9) 0.0127(11)
C13 0.0817(16) 0.112(2) 0.0645(14) -0.0026(13) -0.0027(11) 0.0198(14)
C14 0.114(2) 0.138(3) 0.0819(19) -0.0083(18) -0.0101(16) 0.044(2)
C15 0.112(2) 0.145(3) 0.0736(18) 0.024(2) 0.0172(16) 0.043(2)
C16 0.0867(18) 0.138(3) 0.092(2) 0.041(2) 0.0195(15) 0.0292(18)
C17 0.0576(13) 0.1021(18) 0.0754(15) 0.0296(14) 0.0116(11) 0.0157(12)
C18 0.101(2) 0.114(2) 0.177(3) 0.063(2) 0.0063(19) -0.0253(18)
C19 0.0591(14) 0.0745(15) 0.0719(13) 0.0115(10) 0.0084(10) 0.0055(11)
C20 0.110(2) 0.0622(15) 0.149(3) 0.0002(16) 0.0220(19) 0.0164(15)
C21 0.181(3) 0.103(2) 0.126(3) -0.0234(19) 0.033(2) 0.016(2)
C22 0.150(3) 0.072(2) 0.346(7) -0.046(3) 0.042(4) -0.018(2)
C23 0.183(4) 0.115(3) 0.191(4) 0.054(3) 0.018(3) 0.067(3)
N1 0.0441(8) 0.0710(10) 0.0670(10) -0.0025(8) 0.0025(7) -0.0009(8)
N2 0.0797(13) 0.0787(13) 0.0621(11) 0.0005(10) 0.0051(9) -0.0204(10)
O1 0.0518(9) 0.1175(14) 0.0959(11) -0.0105(9) -0.0058(7) -0.0182(8)
O2 0.0576(10) 0.1037(13) 0.1172(13) 0.0016(10) 0.0107(8) 0.0119(8)
O3 0.0761(10) 0.0632(9) 0.1160(13) 0.0071(8) 0.0128(9) 0.0071(8)
O4 0.0971(13) 0.0992(13) 0.1115(14) 0.0229(11) 0.0080(10) -0.0219(10)

loop_
_atom_type_symbol
_atom_type_description
_atom_type_scat_dispersion_real
_atom_type_scat_dispersion_imag
_atom_type_scat_source
C C 0.0033 0.0016 'International Tables Vol C Tables 4.2.6.8 and 6.1.1.4'
H H 0.0000 0.0000 'International Tables Vol C Tables 4.2.6.8 and 6.1.1.4'
N N 0.0061 0.0033 'International Tables Vol C Tables 4.2.6.8 and 6.1.1.4'
O O 0.0106 0.0060 'International Tables Vol C Tables 4.2.6.8 and 6.1.1.4'

loop_
_geom_angle_atom_site_label_1
_geom_angle_atom_site_label_2
_geom_angle_atom_site_label_3
_geom_angle
O1 C1 N1 125.9(2)
O1 C1 C2 128.6(2)
N1 C1 C2 105.54(16)
C3 C2 C1 110.7(2)
C2 C3 C4 111.53(18)
N1 C4 C3 101.78(15)
N1 C4 C5 112.88(15)
C3 C4 C5 113.13(17)
N2 C5 C6 113.26(17)
N2 C5 C4 109.02(16)
C6 C5 C4 111.12(15)
C7 C6 C11 117.6(2)
C7 C6 C5 119.9(2)
C11 C6 C5 122.50(19)
C6 C7 C8 120.9(3)
C9 C8 C7 120.0(3)
C10 C9 C8 119.9(3)
C9 C10 C11 120.4(3)
C6 C11 C10 121.2(2)
N2 C12 C13 122.9(2)
N2 C12 C17 116.9(2)
C13 C12 C17 120.2(2)
C12 C13 C14 119.0(3)
C15 C14 C13 119.1(3)
C16 C15 C14 122.4(3)
C15 C16 C17 120.4(3)
O4 C17 C16 126.7(3)
O4 C17 C12 114.5(2)
C16 C17 C12 118.8(3)
O2 C19 O3 126.5(2)
O2 C19 N1 124.7(2)
O3 C19 N1 108.80(18)
O3 C20 C23 109.5(3)
O3 C20 C21 109.4(2)
C23 C20 C21 112.4(3)
O3 C20 C22 100.8(2)
C23 C20 C22 111.5(3)
C21 C20 C22 112.6(3)
C19 N1 C1 124.57(17)
C19 N1 C4 124.92(17)
C1 N1 C4 110.33(16)
C12 N2 C5 123.5(2)
C19 O3 C20 121.61(18)
C17 O4 C18 117.9(2)

loop_
_geom_bond_atom_site_label_1
_geom_bond_atom_site_label_2
_geom_bond_distance
C1 O1 1.207(2)
C1 N1 1.405(3)
C1 C2 1.445(3)
C2 C3 1.307(3)
C3 C4 1.477(3)
C4 N1 1.471(2)
C4 C5 1.540(3)
C5 N2 1.446(3)
C5 C6 1.520(3)
C6 C7 1.371(3)
C6 C11 1.381(3)
C7 C8 1.398(4)
C8 C9 1.360(5)
C9 C10 1.349(4)
C10 C11 1.384(3)
C12 N2 1.368(3)
C12 C13 1.376(3)
C12 C17 1.426(3)
C13 C14 1.427(4)
C14 C15 1.361(4)
C15 C16 1.355(4)
C16 C17 1.382(4)
C17 O4 1.342(3)
C18 O4 1.430(3)
C19 O2 1.195(2)
C19 O3 1.333(3)
C19 N1 1.383(3)
C20 O3 1.488(3)
C20 C23 1.512(5)
C20 C21 1.502(4)
C20 C22 1.512(4)
